data_7223717
loop_
_publ_author_name
'Saritemur, Gizem'
'Nomen Miralles, Laura'
'Husson, Deborah'
'Pitak, Mateusz B.'
'Coles, Simon J.'
'Wallis, John D.'

_publ_section_title
;
 Two modes of peri-interaction between an aldehyde group and a carboxylate
 anion in naphthalaldehydate salts
;
_journal_issue 6
_journal_name_full CrystEngComm
_journal_page_first 948
_journal_paper_doi 10.1039/C5CE02282G
_journal_volume 18
_journal_year 2016
_chemical_formula_sum 'C12 H8 O3'
_chemical_formula_weight 200.18
_chemical_melting_point 436(4)
_chemical_name_systematic
;
Naphthalaldehydic acid cyclised isomer  15. 
;
_space_group_crystal_system monoclinic
_space_group_IT_number 14
_space_group_name_Hall '-P 2ybc'
_space_group_name_H-M_alt 'P 1 21/c 1'
_symmetry_space_group_name_Hall '-P 2ybc'
_symmetry_space_group_name_H-M 'P 1 21/c 1'
_atom_sites_solution_hydrogens mixed
_atom_sites_solution_primary direct
_atom_sites_solution_secondary difmap
_audit_creation_method SHELXL-2013
_audit_update_record
;
2015-11-05 deposited with the CCDC.
2016-01-04 downloaded from the CCDC.
;
_cell_angle_alpha 90
_cell_angle_beta 91.40(3)
_cell_angle_gamma 90
_cell_formula_units_Z 4
_cell_length_a 12.135(15)
_cell_length_b 3.979(5)
_cell_length_c 18.38(2)
_cell_measurement_reflns_used 2323
_cell_measurement_temperature 100(2)
_cell_measurement_theta_max 31.1
_cell_measurement_theta_min 2.2
_cell_volume 887.2(18)
_computing_cell_refinement
;
CrystalClear-SM Expert 2.0 r11 (Rigaku, 2011)
;
_computing_data_collection
;
CrystalClear-SM Expert 2.0 r11 (Rigaku, 2011)
;
_computing_data_reduction
;
CrystalClear-SM Expert 2.0 r11 (Rigaku, 2011)
;
_computing_structure_refinement 'SHELXL-2013 (Sheldrick, 2013)'
_computing_structure_solution 'SHELXS-97 (Sheldrick, 1990)'
_diffrn_ambient_temperature 100(2)
_diffrn_detector CCD
_diffrn_detector_area_resol_mean 28.5714
_diffrn_measured_fraction_theta_full 0.989
_diffrn_measured_fraction_theta_max 0.991
_diffrn_measurement_device
;
AFC12 (Right): Kappa 3 circle
;
_diffrn_measurement_device_type
;
Rigaku Saturn724+ (2x2 bin mode)
;
_diffrn_measurement_method 'profile data from \w-scans'
_diffrn_measurement_specimen_support Mitegen
_diffrn_radiation_monochromator Confocal
_diffrn_radiation_type 'Mo K\a'
_diffrn_radiation_wavelength 0.71075
_diffrn_reflns_av_R_equivalents 0.0367
_diffrn_reflns_av_unetI/netI 0.0485
_diffrn_reflns_laue_measured_fraction_full 0.989
_diffrn_reflns_laue_measured_fraction_max 0.991
_diffrn_reflns_limit_h_max 14
_diffrn_reflns_limit_h_min -15
_diffrn_reflns_limit_k_max 4
_diffrn_reflns_limit_k_min -5
_diffrn_reflns_limit_l_max 17
_diffrn_reflns_limit_l_min -23
_diffrn_reflns_number 4201
_diffrn_reflns_point_group_measured_fraction_full 0.989
_diffrn_reflns_point_group_measured_fraction_max 0.991
_diffrn_reflns_theta_full 27.500
_diffrn_reflns_theta_max 27.483
_diffrn_reflns_theta_min 3.359
_diffrn_source 'Rotating Anode'
_diffrn_source_current 55.0
_diffrn_source_power 2.5
_diffrn_source_voltage 45.0
_exptl_absorpt_coefficient_mu 0.108
_exptl_absorpt_correction_T_max 0.9968
_exptl_absorpt_correction_T_min 0.9478
_exptl_absorpt_correction_type multi-scan
_exptl_absorpt_process_details
;   
CrystalClear-SM Expert 2.0 r11 (Rigaku, 2011) 
;
_exptl_crystal_colour Colourless
_exptl_crystal_density_diffrn 1.499
_exptl_crystal_description Needle
_exptl_crystal_F_000 416
_exptl_crystal_recrystallization_method 'Re-crystallisation from solvent: acetonitrile'
_exptl_crystal_size_max 0.500
_exptl_crystal_size_mid 0.030
_exptl_crystal_size_min 0.030
_refine_diff_density_max 0.242
_refine_diff_density_min -0.213
_refine_diff_density_rms 0.054
_refine_ls_extinction_method none
_refine_ls_goodness_of_fit_ref 0.970
_refine_ls_hydrogen_treatment mixed
_refine_ls_matrix_type full
_refine_ls_number_parameters 147
_refine_ls_number_reflns 2007
_refine_ls_number_restraints 0
_refine_ls_restrained_S_all 0.970
_refine_ls_R_factor_all 0.0597
_refine_ls_R_factor_gt 0.0424
_refine_ls_shift/su_max 0.000
_refine_ls_shift/su_mean 0.000
_refine_ls_structure_factor_coef Fsqd
_refine_ls_weighting_details 'w=1/[\s^2^(Fo^2^)+(0.0598P)^2^] where P=(Fo^2^+2Fc^2^)/3'
_refine_ls_weighting_scheme calc
_refine_ls_wR_factor_gt 0.1017
_refine_ls_wR_factor_ref 0.1102
_reflns_Friedel_coverage 0.000
_reflns_number_gt 1431
_reflns_number_total 2007
_reflns_threshold_expression 'I > 2\s(I)'
_cod_data_source_file c5ce02282g2.cif
_cod_data_source_block parentacid
_cod_depositor_comments
;
The following automatic conversions were performed:

'_chemical_melting_point' value '433-440' was changed to '436(4)' -
the average value was taken and precision was estimated.

Automatic conversion script
Id: cif_fix_values 4268 2015-11-12 08:31:59Z antanas 

 Adding full bibliography for 7223717--7223724.cif.
;
_cod_database_code 7223717
_shelx_space_group_comment
;
The symmetry employed for this shelxl refinement is uniquely defined
by the following loop, which should always be used as a source of
symmetry information in preference to the above space-group names.
They are only intended as comments.
;
_shelx_estimated_absorpt_t_min 0.948
_shelx_estimated_absorpt_t_max 0.997
_shelxl_version_number 2013-4

loop_
_space_group_symop_operation_xyz
'x, y, z'
'-x, y+1/2, -z+1/2'
'-x, -y, -z'
'x, -y-1/2, z-1/2'

loop_
_atom_site_label
_atom_site_type_symbol
_atom_site_fract_x
_atom_site_fract_y
_atom_site_fract_z
_atom_site_U_iso_or_equiv
_atom_site_adp_type
_atom_site_occupancy
_atom_site_site_symmetry_order
_atom_site_calc_flag
_atom_site_refinement_flags_posn
O1 O -0.01274(8) -0.3454(3) 0.10772(5) 0.0232(3) Uani 1 1 d .
O2 O 0.06678(8) -0.0676(3) 0.19767(5) 0.0203(3) Uani 1 1 d .
O3 O 0.18147(9) -0.0014(3) 0.29799(5) 0.0226(3) Uani 1 1 d .
H3A H 0.1262(17) 0.049(5) 0.3315(10) 0.056(6) Uiso 1 1 d .
C1 C 0.15468(11) -0.0651(4) 0.08017(7) 0.0161(3) Uani 1 1 d .
C2 C 0.15028(12) -0.1512(4) 0.00742(7) 0.0196(3) Uani 1 1 d .
H2 H 0.0878 -0.2658 -0.0124 0.031(5) Uiso 1 1 calc R
C3 C 0.23934(13) -0.0681(4) -0.03740(7) 0.0214(4) Uani 1 1 d .
H3 H 0.2358 -0.1216 -0.0878 0.019(4) Uiso 1 1 calc R
C4 C 0.33068(12) 0.0893(4) -0.00836(8) 0.0213(3) Uani 1 1 d .
H4 H 0.3904 0.1403 -0.0390 0.026(4) Uiso 1 1 calc R
C5 C 0.33818(12) 0.1780(4) 0.06639(7) 0.0177(3) Uani 1 1 d .
C6 C 0.43214(12) 0.3355(4) 0.09859(8) 0.0216(4) Uani 1 1 d .
H6 H 0.4941 0.3827 0.0697 0.026(4) Uiso 1 1 calc R
C7 C 0.43489(12) 0.4207(4) 0.17102(8) 0.0220(4) Uani 1 1 d .
H7 H 0.4989 0.5234 0.1918 0.032(5) Uiso 1 1 calc R
C8 C 0.34288(12) 0.3566(4) 0.21493(7) 0.0198(3) Uani 1 1 d .
H8 H 0.3446 0.4223 0.2646 0.022(4) Uiso 1 1 calc R
C9 C 0.25114(11) 0.1995(4) 0.18583(7) 0.0163(3) Uani 1 1 d .
C10 C 0.24713(11) 0.1051(4) 0.11135(7) 0.0155(3) Uani 1 1 d .
C11 C 0.06389(12) -0.1659(4) 0.12783(7) 0.0173(3) Uani 1 1 d .
C12 C 0.15182(12) 0.1491(4) 0.23232(7) 0.0174(3) Uani 1 1 d .
H12 H 0.1185 0.3735 0.2425 0.017(4) Uiso 1 1 calc R

loop_
_atom_site_aniso_label
_atom_site_aniso_U_11
_atom_site_aniso_U_22
_atom_site_aniso_U_33
_atom_site_aniso_U_23
_atom_site_aniso_U_13
_atom_site_aniso_U_12
O1 0.0191(6) 0.0289(7) 0.0217(5) -0.0014(4) 0.0005(4) -0.0074(5)
O2 0.0180(5) 0.0257(6) 0.0173(5) -0.0021(4) 0.0023(4) -0.0050(5)
O3 0.0202(5) 0.0324(7) 0.0152(5) 0.0034(4) 0.0015(4) 0.0060(5)
C1 0.0157(7) 0.0155(8) 0.0171(7) 0.0018(6) 0.0004(5) 0.0013(6)
C2 0.0190(7) 0.0197(8) 0.0200(7) 0.0011(6) -0.0007(6) -0.0014(7)
C3 0.0257(8) 0.0227(9) 0.0159(7) -0.0002(6) 0.0020(6) -0.0011(7)
C4 0.0212(7) 0.0210(8) 0.0218(7) 0.0016(6) 0.0059(6) 0.0004(7)
C5 0.0160(7) 0.0159(8) 0.0212(7) 0.0016(6) 0.0019(6) 0.0015(6)
C6 0.0166(7) 0.0220(9) 0.0264(8) 0.0025(6) 0.0034(6) -0.0013(7)
C7 0.0160(7) 0.0221(9) 0.0277(8) 0.0004(6) -0.0028(6) -0.0031(7)
C8 0.0197(7) 0.0208(8) 0.0186(7) -0.0009(6) -0.0023(6) 0.0004(7)
C9 0.0160(7) 0.0141(8) 0.0188(7) 0.0016(6) 0.0000(6) 0.0031(6)
C10 0.0138(7) 0.0143(7) 0.0183(7) 0.0030(6) -0.0011(5) 0.0026(6)
C11 0.0168(7) 0.0180(8) 0.0171(7) 0.0011(6) -0.0012(5) 0.0017(6)
C12 0.0170(7) 0.0184(8) 0.0167(7) -0.0014(6) -0.0001(5) -0.0015(6)

loop_
_atom_type_symbol
_atom_type_description
_atom_type_scat_dispersion_real
_atom_type_scat_dispersion_imag
_atom_type_scat_source
C C 0.0033 0.0016 'International Tables Vol C Tables 4.2.6.8 and 6.1.1.4'
H H 0.0000 0.0000 'International Tables Vol C Tables 4.2.6.8 and 6.1.1.4'
O O 0.0106 0.0060 'International Tables Vol C Tables 4.2.6.8 and 6.1.1.4'

loop_
_geom_angle_atom_site_label_1
_geom_angle_atom_site_label_2
_geom_angle_atom_site_label_3
_geom_angle
C11 O2 C12 125.76(10)
C12 O3 H3A 107.6(12)
C2 C1 C10 121.41(12)
C2 C1 C11 119.63(14)
C10 C1 C11 118.89(13)
C1 C2 C3 119.62(15)
C1 C2 H2 120.2
C3 C2 H2 120.2
C4 C3 C2 120.18(15)
C4 C3 H3 119.9
C2 C3 H3 119.9
C3 C4 C5 121.53(13)
C3 C4 H4 119.2
C5 C4 H4 119.2
C6 C5 C4 123.08(13)
C6 C5 C10 118.34(14)
C4 C5 C10 118.57(14)
C7 C6 C5 120.93(13)
C7 C6 H6 119.5
C5 C6 H6 119.5
C6 C7 C8 120.45(15)
C6 C7 H7 119.8
C8 C7 H7 119.8
C9 C8 C7 120.18(14)
C9 C8 H8 119.9
C7 C8 H8 119.9
C8 C9 C10 120.28(13)
C8 C9 C12 119.43(14)
C10 C9 C12 120.16(13)
C9 C10 C1 121.59(12)
C9 C10 C5 119.77(14)
C1 C10 C5 118.63(14)
O1 C11 O2 117.49(12)
O1 C11 C1 123.46(13)
O2 C11 C1 119.01(13)
O3 C12 O2 106.67(12)
O3 C12 C9 110.90(14)
O2 C12 C9 113.14(12)
O3 C12 H12 108.7
O2 C12 H12 108.7
C9 C12 H12 108.7

loop_
_geom_bond_atom_site_label_1
_geom_bond_atom_site_label_2
_geom_bond_distance
O1 C11 1.2226(19)
O2 C11 1.341(2)
O2 C12 1.477(2)
O3 C12 1.387(2)
O3 H3A 0.94(2)
C1 C2 1.380(2)
C1 C10 1.419(2)
C1 C11 1.480(2)
C2 C3 1.414(2)
C2 H2 0.9500
C3 C4 1.370(2)
C3 H3 0.9500
C4 C5 1.419(2)
C4 H4 0.9500
C5 C6 1.418(2)
C5 C10 1.426(2)
C6 C7 1.373(2)
C6 H6 0.9500
C7 C8 1.417(2)
C7 H7 0.9500
C8 C9 1.374(2)
C8 H8 0.9500
C9 C10 1.419(2)
C9 C12 1.508(2)
C12 H12 1.0000

loop_
_geom_hbond_atom_site_label_D
_geom_hbond_atom_site_label_H
_geom_hbond_atom_site_label_A
_geom_hbond_distance_DH
_geom_hbond_distance_HA
_geom_hbond_distance_DA
_geom_hbond_angle_DHA
_geom_hbond_site_symmetry_A
O3 H3A O1 0.94(2) 1.84(2) 2.785(3) 176.6(18) 2
C12 H12 O2 1.00 2.54 3.183(3) 122.1 2
